data_7005062
loop_
_publ_author_name
'Halper, Sara R.'
'Stork, Jay R.'
'Cohen, Seth M.'

_publ_section_title
;
 Preparation and characterization of asymmetric alpha-alkoxy dipyrrin
 ligands and their metal complexes.
;
_journal_issue 10
_journal_name_full 'Dalton transactions (Cambridge, England : 2003)'
_journal_page_first 1067
_journal_page_last 1074
_journal_paper_doi 10.1039/b615801c
_journal_year 2007
_chemical_formula_moiety 'C36 H30 N4 O6 Zn'
_chemical_formula_sum 'C36 H30 N4 O6 Zn'
_chemical_formula_weight 680.01
_chemical_name_common (Zn(alpha-OMe-4-mecdpm)!2$)
_chemical_name_systematic
;
?
;
_space_group_IT_number 2
_symmetry_cell_setting triclinic
_symmetry_space_group_name_Hall '-P 1'
_symmetry_space_group_name_H-M 'P -1'
_atom_sites_solution_hydrogens geom
_atom_sites_solution_primary direct
_atom_sites_solution_secondary difmap
_audit_creation_method SHELXL-97
_cell_angle_alpha 69.4810(10)
_cell_angle_beta 88.6430(10)
_cell_angle_gamma 78.7560(10)
_cell_formula_units_Z 2
_cell_length_a 11.9083(7)
_cell_length_b 11.9234(7)
_cell_length_c 12.0192(7)
_cell_measurement_reflns_used 8979
_cell_measurement_temperature 100(2)
_cell_measurement_theta_max 27.5
_cell_measurement_theta_min 2.45
_cell_volume 1565.77(16)
_computing_cell_refinement SMART
_computing_data_collection 'SMART 5.054 (Bruker, 2003)'
_computing_data_reduction 'SAINT 6.45A (Bruker, 2003)'
_computing_molecular_graphics 'SHELXTL 5.1 (Sheldrick, 1994)'
_computing_publication_material SHELXL97
_computing_structure_refinement 'SHELXL97 (Sheldrick, 1997)'
_computing_structure_solution 'SHELXS97 (Sheldrick, 1990)'
_diffrn_ambient_temperature 100(2)
_diffrn_detector_area_resol_mean 8.3
_diffrn_measured_fraction_theta_full 0.993
_diffrn_measured_fraction_theta_max 0.993
_diffrn_measurement_device_type 'Bruker APEX'
_diffrn_measurement_method \w
_diffrn_radiation_monochromator graphite
_diffrn_radiation_source 'fine-focus sealed tube'
_diffrn_radiation_type MoK\a
_diffrn_radiation_wavelength 0.71073
_diffrn_reflns_av_R_equivalents 0.0155
_diffrn_reflns_av_sigmaI/netI 0.0188
_diffrn_reflns_limit_h_max 14
_diffrn_reflns_limit_h_min -14
_diffrn_reflns_limit_k_max 14
_diffrn_reflns_limit_k_min -13
_diffrn_reflns_limit_l_max 14
_diffrn_reflns_limit_l_min -14
_diffrn_reflns_number 13652
_diffrn_reflns_theta_full 25.35
_diffrn_reflns_theta_max 25.35
_diffrn_reflns_theta_min 1.75
_diffrn_standards_number 0
_exptl_absorpt_coefficient_mu 0.839
_exptl_absorpt_correction_T_max 0.8845
_exptl_absorpt_correction_T_min 0.7302
_exptl_absorpt_correction_type multi-scan
_exptl_absorpt_process_details 'SADABS 2.10 (Sheldrick, 2004)'
_exptl_crystal_colour orange
_exptl_crystal_density_diffrn 1.442
_exptl_crystal_density_method 'not measured'
_exptl_crystal_description needle
_exptl_crystal_F_000 704
_exptl_crystal_size_max 0.40
_exptl_crystal_size_mid 0.19
_exptl_crystal_size_min 0.15
_refine_diff_density_max 0.342
_refine_diff_density_min -0.266
_refine_diff_density_rms 0.052
_refine_ls_extinction_method none
_refine_ls_goodness_of_fit_ref 1.021
_refine_ls_hydrogen_treatment constr
_refine_ls_matrix_type full
_refine_ls_number_parameters 428
_refine_ls_number_reflns 5708
_refine_ls_number_restraints 0
_refine_ls_restrained_S_all 1.021
_refine_ls_R_factor_all 0.0284
_refine_ls_R_factor_gt 0.0273
_refine_ls_shift/su_max 0.002
_refine_ls_shift/su_mean 0.000
_refine_ls_structure_factor_coef Fsqd
_refine_ls_weighting_details 'calc w=1/[\s^2^(Fo^2^)+(0.0379P)^2^+1.1121P] where P=(Fo^2^+2Fc^2^)/3'
_refine_ls_weighting_scheme calc
_refine_ls_wR_factor_gt 0.0718
_refine_ls_wR_factor_ref 0.0727
_reflns_number_gt 5474
_reflns_number_total 5708
_reflns_threshold_expression I>2\s(I)
_cod_data_source_file b615801c.txt
_cod_data_source_block 1234728
_cod_database_code 7005062

loop_
_symmetry_equiv_pos_as_xyz
'x, y, z'
'-x, -y, -z'

loop_
_atom_site_label
_atom_site_type_symbol
_atom_site_fract_x
_atom_site_fract_y
_atom_site_fract_z
_atom_site_U_iso_or_equiv
_atom_site_adp_type
_atom_site_occupancy
_atom_site_symmetry_multiplicity
_atom_site_calc_flag
_atom_site_refinement_flags
_atom_site_disorder_assembly
_atom_site_disorder_group
C1 C 0.79302(14) 0.68571(15) 0.55614(15) 0.0194(3) Uani 1 1 d . . .
H1 H 0.7962 0.7068 0.6233 0.023 Uiso 1 1 calc R . .
C2 C 0.88893(14) 0.64435(16) 0.50166(16) 0.0222(4) Uani 1 1 d . . .
H2 H 0.9654 0.6322 0.5258 0.027 Uiso 1 1 calc R . .
C3 C 0.84762(14) 0.62507(15) 0.40459(15) 0.0200(3) Uani 1 1 d . . .
H3 H 0.8914 0.5987 0.3500 0.024 Uiso 1 1 calc R . .
C4 C 0.72700(14) 0.65275(14) 0.40374(14) 0.0168(3) Uani 1 1 d . . .
C5 C 0.64914(14) 0.63318(14) 0.32758(14) 0.0167(3) Uani 1 1 d . . .
C6 C 0.53476(14) 0.63069(14) 0.34542(14) 0.0173(3) Uani 1 1 d . . .
C7 C 0.45392(15) 0.60999(15) 0.27197(15) 0.0212(3) Uani 1 1 d . . .
H7 H 0.4693 0.5931 0.2026 0.025 Uiso 1 1 calc R . .
C8 C 0.35050(15) 0.61943(16) 0.32206(15) 0.0225(4) Uani 1 1 d . . .
H8 H 0.2819 0.6094 0.2951 0.027 Uiso 1 1 calc R . .
C9 C 0.36988(14) 0.64798(14) 0.42506(15) 0.0178(3) Uani 1 1 d . . .
C10 C 0.17613(15) 0.69403(19) 0.46828(18) 0.0306(4) Uani 1 1 d . . .
H10A H 0.1600 0.7603 0.3934 0.046 Uiso 1 1 calc R . .
H10B H 0.1302 0.7148 0.5276 0.046 Uiso 1 1 calc R . .
H10C H 0.1584 0.6218 0.4607 0.046 Uiso 1 1 calc R . .
C11 C 0.69913(13) 0.61454(15) 0.21852(14) 0.0171(3) Uani 1 1 d . . .
C12 C 0.71033(14) 0.50351(15) 0.20076(15) 0.0194(3) Uani 1 1 d . . .
H12 H 0.6827 0.4393 0.2559 0.023 Uiso 1 1 calc R . .
C13 C 0.76264(14) 0.48855(15) 0.10093(15) 0.0191(3) Uani 1 1 d . . .
H13 H 0.7716 0.4137 0.0904 0.023 Uiso 1 1 calc R . .
C14 C 0.80177(14) 0.58517(15) 0.01651(14) 0.0174(3) Uani 1 1 d . . .
C15 C 0.78698(14) 0.69772(15) 0.03183(15) 0.0190(3) Uani 1 1 d . . .
H15 H 0.8106 0.7633 -0.0255 0.023 Uiso 1 1 calc R . .
C16 C 0.73712(14) 0.71143(15) 0.13255(15) 0.0192(3) Uani 1 1 d . . .
H16 H 0.7288 0.7862 0.1432 0.023 Uiso 1 1 calc R . .
C17 C 0.86201(14) 0.57288(15) -0.08957(14) 0.0182(3) Uani 1 1 d . . .
C18 C 0.94567(15) 0.43794(16) -0.18587(15) 0.0232(4) Uani 1 1 d . . .
H18A H 0.8980 0.4764 -0.2576 0.035 Uiso 1 1 calc R . .
H18B H 0.9676 0.3519 -0.1708 0.035 Uiso 1 1 calc R . .
H18C H 1.0130 0.4727 -0.1945 0.035 Uiso 1 1 calc R . .
C19 C 0.55956(14) 0.64293(15) 0.80438(15) 0.0199(3) Uani 1 1 d . . .
H19 H 0.6287 0.5892 0.8085 0.024 Uiso 1 1 calc R . .
C20 C 0.50221(15) 0.65499(16) 0.90300(15) 0.0219(4) Uani 1 1 d . . .
H20 H 0.5253 0.6126 0.9826 0.026 Uiso 1 1 calc R . .
C21 C 0.40360(15) 0.74319(15) 0.85852(15) 0.0205(3) Uani 1 1 d . . .
H21 H 0.3472 0.7706 0.9031 0.025 Uiso 1 1 calc R . .
C22 C 0.40457(14) 0.78354(15) 0.73373(15) 0.0171(3) Uani 1 1 d . . .
C23 C 0.32411(14) 0.87947(14) 0.65108(15) 0.0172(3) Uani 1 1 d . . .
C24 C 0.33583(14) 0.93332(15) 0.53092(15) 0.0181(3) Uani 1 1 d . . .
C25 C 0.25378(15) 1.02656(15) 0.44539(16) 0.0220(4) Uani 1 1 d . . .
H25 H 0.1826 1.0642 0.4618 0.026 Uiso 1 1 calc R . .
C26 C 0.29857(15) 1.04983(16) 0.33665(16) 0.0238(4) Uani 1 1 d . . .
H26 H 0.2653 1.1062 0.2645 0.029 Uiso 1 1 calc R . .
C27 C 0.40831(14) 0.96889(15) 0.35699(15) 0.0195(3) Uani 1 1 d . . .
C28 C 0.45290(17) 1.02137(19) 0.15545(16) 0.0300(4) Uani 1 1 d . . .
H28A H 0.3850 0.9997 0.1343 0.045 Uiso 1 1 calc R . .
H28B H 0.5140 1.0032 0.1070 0.045 Uiso 1 1 calc R . .
H28C H 0.4380 1.1071 0.1428 0.045 Uiso 1 1 calc R . .
C29 C 0.21581(14) 0.92426(15) 0.70178(14) 0.0176(3) Uani 1 1 d . . .
C30 C 0.19371(14) 1.03873(15) 0.71373(15) 0.0196(3) Uani 1 1 d . . .
H30 H 0.2458 1.0902 0.6875 0.023 Uiso 1 1 calc R . .
C31 C 0.09422(14) 1.07605(15) 0.76468(15) 0.0196(3) Uani 1 1 d . . .
H31 H 0.0805 1.1520 0.7734 0.023 Uiso 1 1 calc R . .
C32 C 0.01478(14) 1.00050(15) 0.80280(14) 0.0181(3) Uani 1 1 d . . .
C33 C 0.03495(14) 0.88707(15) 0.78819(15) 0.0202(3) Uani 1 1 d . . .
H33 H -0.0187 0.8370 0.8114 0.024 Uiso 1 1 calc R . .
C34 C 0.13494(15) 0.84970(15) 0.73905(15) 0.0201(3) Uani 1 1 d . . .
H34 H 0.1486 0.7737 0.7306 0.024 Uiso 1 1 calc R . .
C35 C -0.09041(14) 1.03307(15) 0.86338(14) 0.0191(3) Uani 1 1 d . . .
C36 C -0.19744(15) 1.17352(16) 0.94083(16) 0.0246(4) Uani 1 1 d . . .
H36A H -0.2662 1.1840 0.8951 0.037 Uiso 1 1 calc R . .
H36B H -0.1944 1.2484 0.9528 0.037 Uiso 1 1 calc R . .
H36C H -0.1972 1.1096 1.0165 0.037 Uiso 1 1 calc R . .
N1 N 0.69551(11) 0.69102(12) 0.49888(12) 0.0161(3) Uani 1 1 d . . .
N2 N 0.47739(11) 0.65235(12) 0.44121(12) 0.0158(3) Uani 1 1 d . . .
N3 N 0.50223(11) 0.71886(12) 0.70209(12) 0.0165(3) Uani 1 1 d . . .
N4 N 0.43161(12) 0.90128(12) 0.47008(12) 0.0169(3) Uani 1 1 d . . .
O1 O 0.29511(10) 0.67198(11) 0.50275(11) 0.0221(3) Uani 1 1 d . . .
O2 O 0.89025(11) 0.65600(11) -0.16890(10) 0.0249(3) Uani 1 1 d . . .
O3 O 0.88300(11) 0.45727(11) -0.08750(11) 0.0238(3) Uani 1 1 d . . .
O4 O 0.48546(11) 0.95261(11) 0.27870(10) 0.0242(3) Uani 1 1 d . . .
O5 O -0.16100(10) 0.97025(11) 0.89767(12) 0.0270(3) Uani 1 1 d . . .
O6 O -0.09879(10) 1.14121(11) 0.87765(11) 0.0236(3) Uani 1 1 d . . .
Zn1 Zn 0.537013(15) 0.738518(16) 0.537171(16) 0.01547(7) Uani 1 1 d . . .

loop_
_atom_site_aniso_label
_atom_site_aniso_U_11
_atom_site_aniso_U_22
_atom_site_aniso_U_33
_atom_site_aniso_U_23
_atom_site_aniso_U_13
_atom_site_aniso_U_12
C1 0.0189(8) 0.0201(8) 0.0193(8) -0.0069(7) 0.0006(7) -0.0042(7)
C2 0.0134(8) 0.0257(9) 0.0259(9) -0.0073(7) 0.0018(7) -0.0038(7)
C3 0.0176(8) 0.0201(8) 0.0217(8) -0.0075(7) 0.0071(7) -0.0026(7)
C4 0.0174(8) 0.0148(8) 0.0175(8) -0.0054(6) 0.0050(6) -0.0027(6)
C5 0.0191(8) 0.0121(7) 0.0170(8) -0.0040(6) 0.0030(6) -0.0011(6)
C6 0.0198(8) 0.0145(8) 0.0171(8) -0.0057(6) 0.0021(6) -0.0018(6)
C7 0.0242(9) 0.0220(9) 0.0187(8) -0.0084(7) 0.0010(7) -0.0055(7)
C8 0.0190(8) 0.0267(9) 0.0232(9) -0.0090(7) -0.0015(7) -0.0073(7)
C9 0.0164(8) 0.0155(8) 0.0200(8) -0.0044(6) 0.0028(6) -0.0034(6)
C10 0.0154(8) 0.0399(11) 0.0371(11) -0.0153(9) 0.0045(8) -0.0043(8)
C11 0.0147(7) 0.0201(8) 0.0167(8) -0.0073(6) 0.0021(6) -0.0022(6)
C12 0.0215(8) 0.0173(8) 0.0181(8) -0.0044(6) 0.0036(7) -0.0048(7)
C13 0.0212(8) 0.0167(8) 0.0202(8) -0.0082(7) 0.0024(7) -0.0027(7)
C14 0.0164(8) 0.0192(8) 0.0164(8) -0.0066(6) 0.0005(6) -0.0022(6)
C15 0.0205(8) 0.0171(8) 0.0177(8) -0.0038(6) 0.0026(6) -0.0042(6)
C16 0.0211(8) 0.0162(8) 0.0213(8) -0.0085(7) 0.0030(7) -0.0029(6)
C17 0.0163(8) 0.0210(8) 0.0181(8) -0.0078(7) -0.0008(6) -0.0034(6)
C18 0.0255(9) 0.0251(9) 0.0212(9) -0.0119(7) 0.0079(7) -0.0039(7)
C19 0.0179(8) 0.0189(8) 0.0224(8) -0.0078(7) 0.0003(7) -0.0016(7)
C20 0.0243(9) 0.0228(9) 0.0166(8) -0.0055(7) 0.0007(7) -0.0030(7)
C21 0.0211(8) 0.0221(8) 0.0198(8) -0.0096(7) 0.0063(7) -0.0043(7)
C22 0.0167(8) 0.0172(8) 0.0202(8) -0.0094(7) 0.0048(6) -0.0048(6)
C23 0.0170(8) 0.0156(8) 0.0219(8) -0.0097(7) 0.0040(6) -0.0042(6)
C24 0.0185(8) 0.0157(8) 0.0219(8) -0.0096(7) 0.0035(7) -0.0022(6)
C25 0.0211(8) 0.0187(8) 0.0250(9) -0.0087(7) 0.0018(7) 0.0003(7)
C26 0.0276(9) 0.0200(8) 0.0201(8) -0.0050(7) -0.0003(7) -0.0001(7)
C27 0.0225(8) 0.0177(8) 0.0197(8) -0.0077(7) 0.0047(7) -0.0056(7)
C28 0.0328(10) 0.0397(11) 0.0172(9) -0.0075(8) 0.0054(8) -0.0116(9)
C29 0.0175(8) 0.0180(8) 0.0157(8) -0.0058(6) 0.0015(6) -0.0005(6)
C30 0.0199(8) 0.0179(8) 0.0218(8) -0.0074(7) 0.0052(7) -0.0054(7)
C31 0.0225(8) 0.0143(8) 0.0220(8) -0.0078(7) 0.0041(7) -0.0018(6)
C32 0.0173(8) 0.0182(8) 0.0176(8) -0.0064(6) 0.0025(6) -0.0011(6)
C33 0.0193(8) 0.0192(8) 0.0227(8) -0.0072(7) 0.0039(7) -0.0057(7)
C34 0.0222(8) 0.0158(8) 0.0234(8) -0.0088(7) 0.0036(7) -0.0029(7)
C35 0.0189(8) 0.0181(8) 0.0176(8) -0.0051(6) -0.0005(6) 0.0003(7)
C36 0.0230(9) 0.0228(9) 0.0270(9) -0.0105(7) 0.0096(7) -0.0002(7)
N1 0.0156(6) 0.0163(7) 0.0172(7) -0.0069(5) 0.0026(5) -0.0030(5)
N2 0.0153(6) 0.0150(7) 0.0173(7) -0.0062(5) 0.0031(5) -0.0028(5)
N3 0.0154(6) 0.0178(7) 0.0170(7) -0.0075(5) 0.0023(5) -0.0024(5)
N4 0.0182(7) 0.0146(7) 0.0180(7) -0.0063(5) 0.0040(5) -0.0027(5)
O1 0.0150(6) 0.0277(6) 0.0251(6) -0.0115(5) 0.0049(5) -0.0046(5)
O2 0.0342(7) 0.0246(6) 0.0190(6) -0.0090(5) 0.0088(5) -0.0117(5)
O3 0.0309(7) 0.0195(6) 0.0222(6) -0.0097(5) 0.0114(5) -0.0044(5)
O4 0.0267(6) 0.0256(6) 0.0181(6) -0.0066(5) 0.0060(5) -0.0030(5)
O5 0.0222(6) 0.0245(6) 0.0380(7) -0.0141(6) 0.0125(6) -0.0085(5)
O6 0.0227(6) 0.0205(6) 0.0302(7) -0.0132(5) 0.0120(5) -0.0039(5)
Zn1 0.01374(11) 0.01708(11) 0.01650(11) -0.00798(8) 0.00311(7) -0.00158(7)

loop_
_atom_type_symbol
_atom_type_description
_atom_type_scat_dispersion_real
_atom_type_scat_dispersion_imag
_atom_type_scat_source
C C 0.0033 0.0016 'International Tables Vol C Tables 4.2.6.8 and 6.1.1.4'
H H 0.0000 0.0000 'International Tables Vol C Tables 4.2.6.8 and 6.1.1.4'
N N 0.0061 0.0033 'International Tables Vol C Tables 4.2.6.8 and 6.1.1.4'
O O 0.0106 0.0060 'International Tables Vol C Tables 4.2.6.8 and 6.1.1.4'
Zn Zn 0.2839 1.4301 'International Tables Vol C Tables 4.2.6.8 and 6.1.1.4'

loop_
_geom_angle_atom_site_label_1
_geom_angle_atom_site_label_2
_geom_angle_atom_site_label_3
_geom_angle
_geom_angle_site_symmetry_1
_geom_angle_site_symmetry_3
_geom_angle_publ_flag
N1 C1 C2 111.18(15) . . ?
N1 C1 H1 124.4 . . ?
C2 C1 H1 124.4 . . ?
C3 C2 C1 106.30(15) . . ?
C3 C2 H2 126.9 . . ?
C1 C2 H2 126.9 . . ?
C2 C3 C4 107.34(14) . . ?
C2 C3 H3 126.3 . . ?
C4 C3 H3 126.3 . . ?
N1 C4 C3 108.36(14) . . ?
N1 C4 C5 124.72(14) . . ?
C3 C4 C5 126.60(15) . . ?
C6 C5 C4 126.16(15) . . ?
C6 C5 C11 118.62(14) . . ?
C4 C5 C11 115.22(14) . . ?
C5 C6 N2 123.74(15) . . ?
C5 C6 C7 127.96(15) . . ?
N2 C6 C7 108.28(14) . . ?
C8 C7 C6 107.61(15) . . ?
C8 C7 H7 126.2 . . ?
C6 C7 H7 126.2 . . ?
C7 C8 C9 105.24(15) . . ?
C7 C8 H8 127.4 . . ?
C9 C8 H8 127.4 . . ?
N2 C9 O1 117.80(15) . . ?
N2 C9 C8 112.74(15) . . ?
O1 C9 C8 129.45(15) . . ?
O1 C10 H10A 109.5 . . ?
O1 C10 H10B 109.5 . . ?
H10A C10 H10B 109.5 . . ?
O1 C10 H10C 109.5 . . ?
H10A C10 H10C 109.5 . . ?
H10B C10 H10C 109.5 . . ?
C12 C11 C16 119.12(15) . . ?
C12 C11 C5 122.21(14) . . ?
C16 C11 C5 118.67(14) . . ?
C13 C12 C11 120.15(15) . . ?
C13 C12 H12 119.9 . . ?
C11 C12 H12 119.9 . . ?
C12 C13 C14 120.29(15) . . ?
C12 C13 H13 119.9 . . ?
C14 C13 H13 119.9 . . ?
C13 C14 C15 119.70(15) . . ?
C13 C14 C17 122.51(15) . . ?
C15 C14 C17 117.77(15) . . ?
C16 C15 C14 119.80(15) . . ?
C16 C15 H15 120.1 . . ?
C14 C15 H15 120.1 . . ?
C15 C16 C11 120.88(15) . . ?
C15 C16 H16 119.6 . . ?
C11 C16 H16 119.6 . . ?
O2 C17 O3 123.04(15) . . ?
O2 C17 C14 124.67(15) . . ?
O3 C17 C14 112.29(14) . . ?
O3 C18 H18A 109.5 . . ?
O3 C18 H18B 109.5 . . ?
H18A C18 H18B 109.5 . . ?
O3 C18 H18C 109.5 . . ?
H18A C18 H18C 109.5 . . ?
H18B C18 H18C 109.5 . . ?
N3 C19 C20 111.46(15) . . ?
N3 C19 H19 124.3 . . ?
C20 C19 H19 124.3 . . ?
C21 C20 C19 106.01(15) . . ?
C21 C20 H20 127.0 . . ?
C19 C20 H20 127.0 . . ?
C20 C21 C22 107.45(15) . . ?
C20 C21 H21 126.3 . . ?
C22 C21 H21 126.3 . . ?
N3 C22 C21 108.53(14) . . ?
N3 C22 C23 124.37(14) . . ?
C21 C22 C23 127.00(15) . . ?
C24 C23 C22 126.73(15) . . ?
C24 C23 C29 117.50(14) . . ?
C22 C23 C29 115.78(14) . . ?
C23 C24 N4 124.38(15) . . ?
C23 C24 C25 127.53(15) . . ?
N4 C24 C25 108.05(14) . . ?
C26 C25 C24 107.95(15) . . ?
C26 C25 H25 126.0 . . ?
C24 C25 H25 126.0 . . ?
C25 C26 C27 105.16(15) . . ?
C25 C26 H26 127.4 . . ?
C27 C26 H26 127.4 . . ?
N4 C27 O4 117.97(15) . . ?
N4 C27 C26 112.72(15) . . ?
O4 C27 C26 129.30(15) . . ?
O4 C28 H28A 109.5 . . ?
O4 C28 H28B 109.5 . . ?
H28A C28 H28B 109.5 . . ?
O4 C28 H28C 109.5 . . ?
H28A C28 H28C 109.5 . . ?
H28B C28 H28C 109.5 . . ?
C30 C29 C34 118.91(15) . . ?
C30 C29 C23 121.61(15) . . ?
C34 C29 C23 119.48(14) . . ?
C31 C30 C29 120.25(15) . . ?
C31 C30 H30 119.9 . . ?
C29 C30 H30 119.9 . . ?
C30 C31 C32 120.39(15) . . ?
C30 C31 H31 119.8 . . ?
C32 C31 H31 119.8 . . ?
C31 C32 C33 119.63(15) . . ?
C31 C32 C35 122.70(15) . . ?
C33 C32 C35 117.63(15) . . ?
C34 C33 C32 119.68(15) . . ?
C34 C33 H33 120.2 . . ?
C32 C33 H33 120.2 . . ?
C33 C34 C29 121.11(15) . . ?
C33 C34 H34 119.4 . . ?
C29 C34 H34 119.4 . . ?
O5 C35 O6 122.57(15) . . ?
O5 C35 C32 124.66(15) . . ?
O6 C35 C32 112.76(14) . . ?
O6 C36 H36A 109.5 . . ?
O6 C36 H36B 109.5 . . ?
H36A C36 H36B 109.5 . . ?
O6 C36 H36C 109.5 . . ?
H36A C36 H36C 109.5 . . ?
H36B C36 H36C 109.5 . . ?
C1 N1 C4 106.81(13) . . ?
C1 N1 Zn1 128.97(11) . . ?
C4 N1 Zn1 124.21(11) . . ?
C9 N2 C6 106.10(13) . . ?
C9 N2 Zn1 126.73(11) . . ?
C6 N2 Zn1 122.83(11) . . ?
C19 N3 C22 106.55(13) . . ?
C19 N3 Zn1 130.10(11) . . ?
C22 N3 Zn1 123.32(11) . . ?
C27 N4 C24 106.11(14) . . ?
C27 N4 Zn1 127.41(11) . . ?
C24 N4 Zn1 121.10(11) . . ?
C9 O1 C10 116.17(14) . . ?
C17 O3 C18 115.15(13) . . ?
C27 O4 C28 116.15(14) . . ?
C35 O6 C36 114.34(13) . . ?
N1 Zn1 N3 119.18(6) . . ?
N1 Zn1 N4 128.28(6) . . ?
N3 Zn1 N4 93.95(6) . . ?
N1 Zn1 N2 92.57(5) . . ?
N3 Zn1 N2 125.36(6) . . ?
N4 Zn1 N2 99.11(6) . . ?

loop_
_geom_bond_atom_site_label_1
_geom_bond_atom_site_label_2
_geom_bond_distance
_geom_bond_site_symmetry_2
_geom_bond_publ_flag
C1 N1 1.343(2) . ?
C1 C2 1.396(2) . ?
C1 H1 0.9300 . ?
C2 C3 1.384(3) . ?
C2 H2 0.9300 . ?
C3 C4 1.409(2) . ?
C3 H3 0.9300 . ?
C4 N1 1.391(2) . ?
C4 C5 1.423(2) . ?
C5 C6 1.378(2) . ?
C5 C11 1.496(2) . ?
C6 N2 1.401(2) . ?
C6 C7 1.433(2) . ?
C7 C8 1.360(2) . ?
C7 H7 0.9300 . ?
C8 C9 1.429(2) . ?
C8 H8 0.9300 . ?
C9 N2 1.313(2) . ?
C9 O1 1.340(2) . ?
C10 O1 1.433(2) . ?
C10 H10A 0.9600 . ?
C10 H10B 0.9600 . ?
C10 H10C 0.9600 . ?
C11 C12 1.394(2) . ?
C11 C16 1.397(2) . ?
C12 C13 1.390(2) . ?
C12 H12 0.9300 . ?
C13 C14 1.393(2) . ?
C13 H13 0.9300 . ?
C14 C15 1.395(2) . ?
C14 C17 1.486(2) . ?
C15 C16 1.383(2) . ?
C15 H15 0.9300 . ?
C16 H16 0.9300 . ?
C17 O2 1.207(2) . ?
C17 O3 1.344(2) . ?
C18 O3 1.4458(19) . ?
C18 H18A 0.9600 . ?
C18 H18B 0.9600 . ?
C18 H18C 0.9600 . ?
C19 N3 1.347(2) . ?
C19 C20 1.391(2) . ?
C19 H19 0.9300 . ?
C20 C21 1.387(2) . ?
C20 H20 0.9300 . ?
C21 C22 1.406(2) . ?
C21 H21 0.9300 . ?
C22 N3 1.388(2) . ?
C22 C23 1.426(2) . ?
C23 C24 1.376(2) . ?
C23 C29 1.497(2) . ?
C24 N4 1.403(2) . ?
C24 C25 1.439(2) . ?
C25 C26 1.357(3) . ?
C25 H25 0.9300 . ?
C26 C27 1.434(2) . ?
C26 H26 0.9300 . ?
C27 N4 1.318(2) . ?
C27 O4 1.336(2) . ?
C28 O4 1.438(2) . ?
C28 H28A 0.9600 . ?
C28 H28B 0.9600 . ?
C28 H28C 0.9600 . ?
C29 C30 1.396(2) . ?
C29 C34 1.397(2) . ?
C30 C31 1.388(2) . ?
C30 H30 0.9300 . ?
C31 C32 1.392(2) . ?
C31 H31 0.9300 . ?
C32 C33 1.398(2) . ?
C32 C35 1.488(2) . ?
C33 C34 1.382(2) . ?
C33 H33 0.9300 . ?
C34 H34 0.9300 . ?
C35 O5 1.204(2) . ?
C35 O6 1.344(2) . ?
C36 O6 1.4462(19) . ?
C36 H36A 0.9600 . ?
C36 H36B 0.9600 . ?
C36 H36C 0.9600 . ?
N1 Zn1 1.9543(13) . ?
N2 Zn1 2.0110(13) . ?
N3 Zn1 1.9567(13) . ?
N4 Zn1 1.9982(13) . ?

loop_
_geom_hbond_atom_site_label_D
_geom_hbond_atom_site_label_H
_geom_hbond_atom_site_label_A
_geom_hbond_distance_DH
_geom_hbond_distance_HA
_geom_hbond_distance_DA
_geom_hbond_angle_DHA
_geom_hbond_site_symmetry_A
C1 H1 O2 0.93 2.58 3.404(2) 147.7 1_556

loop_
_geom_torsion_atom_site_label_1
_geom_torsion_atom_site_label_2
_geom_torsion_atom_site_label_3
_geom_torsion_atom_site_label_4
_geom_torsion
_geom_torsion_site_symmetry_1
_geom_torsion_site_symmetry_2
_geom_torsion_site_symmetry_3
_geom_torsion_site_symmetry_4
_geom_torsion_publ_flag
N1 C1 C2 C3 0.9(2) . . . . ?
C1 C2 C3 C4 -1.24(19) . . . . ?
C2 C3 C4 N1 1.15(18) . . . . ?
C2 C3 C4 C5 -172.61(16) . . . . ?
N1 C4 C5 C6 -10.4(3) . . . . ?
C3 C4 C5 C6 162.38(16) . . . . ?
N1 C4 C5 C11 169.26(14) . . . . ?
C3 C4 C5 C11 -17.9(2) . . . . ?
C4 C5 C6 N2 2.6(3) . . . . ?
C11 C5 C6 N2 -177.05(14) . . . . ?
C4 C5 C6 C7 -179.23(16) . . . . ?
C11 C5 C6 C7 1.1(3) . . . . ?
C5 C6 C7 C8 -178.15(17) . . . . ?
N2 C6 C7 C8 0.23(19) . . . . ?
C6 C7 C8 C9 0.94(19) . . . . ?
C7 C8 C9 N2 -1.9(2) . . . . ?
C7 C8 C9 O1 176.78(16) . . . . ?
C6 C5 C11 C12 -66.7(2) . . . . ?
C4 C5 C11 C12 113.56(17) . . . . ?
C6 C5 C11 C16 114.11(18) . . . . ?
C4 C5 C11 C16 -65.6(2) . . . . ?
C16 C11 C12 C13 2.4(2) . . . . ?
C5 C11 C12 C13 -176.70(15) . . . . ?
C11 C12 C13 C14 -1.5(3) . . . . ?
C12 C13 C14 C15 -0.8(2) . . . . ?
C12 C13 C14 C17 177.75(15) . . . . ?
C13 C14 C15 C16 2.2(2) . . . . ?
C17 C14 C15 C16 -176.43(15) . . . . ?
C14 C15 C16 C11 -1.3(3) . . . . ?
C12 C11 C16 C15 -1.0(2) . . . . ?
C5 C11 C16 C15 178.13(15) . . . . ?
C13 C14 C17 O2 174.64(16) . . . . ?
C15 C14 C17 O2 -6.8(2) . . . . ?
C13 C14 C17 O3 -5.9(2) . . . . ?
C15 C14 C17 O3 172.67(14) . . . . ?
N3 C19 C20 C21 0.3(2) . . . . ?
C19 C20 C21 C22 -0.77(19) . . . . ?
C20 C21 C22 N3 1.01(19) . . . . ?
C20 C21 C22 C23 -175.44(16) . . . . ?
N3 C22 C23 C24 -8.5(3) . . . . ?
C21 C22 C23 C24 167.46(17) . . . . ?
N3 C22 C23 C29 170.97(15) . . . . ?
C21 C22 C23 C29 -13.1(2) . . . . ?
C22 C23 C24 N4 -0.3(3) . . . . ?
C29 C23 C24 N4 -179.67(14) . . . . ?
C22 C23 C24 C25 177.21(16) . . . . ?
C29 C23 C24 C25 -2.2(3) . . . . ?
C23 C24 C25 C26 -177.75(17) . . . . ?
N4 C24 C25 C26 0.05(19) . . . . ?
C24 C25 C26 C27 0.51(19) . . . . ?
C25 C26 C27 N4 -1.0(2) . . . . ?
C25 C26 C27 O4 177.67(17) . . . . ?
C24 C23 C29 C30 -71.9(2) . . . . ?
C22 C23 C29 C30 108.66(18) . . . . ?
C24 C23 C29 C34 108.65(18) . . . . ?
C22 C23 C29 C34 -70.8(2) . . . . ?
C34 C29 C30 C31 1.6(2) . . . . ?
C23 C29 C30 C31 -177.88(16) . . . . ?
C29 C30 C31 C32 -0.9(3) . . . . ?
C30 C31 C32 C33 -0.8(3) . . . . ?
C30 C31 C32 C35 176.90(16) . . . . ?
C31 C32 C33 C34 1.7(3) . . . . ?
C35 C32 C33 C34 -176.06(15) . . . . ?
C32 C33 C34 C29 -1.0(3) . . . . ?
C30 C29 C34 C33 -0.7(3) . . . . ?
C23 C29 C34 C33 178.85(16) . . . . ?
C31 C32 C35 O5 -179.95(17) . . . . ?
C33 C32 C35 O5 -2.2(3) . . . . ?
C31 C32 C35 O6 -0.6(2) . . . . ?
C33 C32 C35 O6 177.12(14) . . . . ?
C2 C1 N1 C4 -0.21(19) . . . . ?
C2 C1 N1 Zn1 178.55(11) . . . . ?
C3 C4 N1 C1 -0.58(18) . . . . ?
C5 C4 N1 C1 173.33(15) . . . . ?
C3 C4 N1 Zn1 -179.41(11) . . . . ?
C5 C4 N1 Zn1 -5.5(2) . . . . ?
O1 C9 N2 C6 -176.82(13) . . . . ?
C8 C9 N2 C6 2.06(18) . . . . ?
O1 C9 N2 Zn1 -20.0(2) . . . . ?
C8 C9 N2 Zn1 158.89(11) . . . . ?
C5 C6 N2 C9 177.07(15) . . . . ?
C7 C6 N2 C9 -1.39(17) . . . . ?
C5 C6 N2 Zn1 19.1(2) . . . . ?
C7 C6 N2 Zn1 -159.35(11) . . . . ?
C20 C19 N3 C22 0.36(19) . . . . ?
C20 C19 N3 Zn1 -177.45(12) . . . . ?
C21 C22 N3 C19 -0.84(18) . . . . ?
C23 C22 N3 C19 175.73(15) . . . . ?
C21 C22 N3 Zn1 177.15(11) . . . . ?
C23 C22 N3 Zn1 -6.3(2) . . . . ?
O4 C27 N4 C24 -177.82(14) . . . . ?
C26 C27 N4 C24 0.99(19) . . . . ?
O4 C27 N4 Zn1 -24.0(2) . . . . ?
C26 C27 N4 Zn1 154.84(12) . . . . ?
C23 C24 N4 C27 177.25(16) . . . . ?
C25 C24 N4 C27 -0.64(18) . . . . ?
C23 C24 N4 Zn1 21.4(2) . . . . ?
C25 C24 N4 Zn1 -156.50(11) . . . . ?
N2 C9 O1 C10 166.19(15) . . . . ?
C8 C9 O1 C10 -12.5(2) . . . . ?
O2 C17 O3 C18 1.9(2) . . . . ?
C14 C17 O3 C18 -177.59(14) . . . . ?
N4 C27 O4 C28 175.39(15) . . . . ?
C26 C27 O4 C28 -3.2(3) . . . . ?
O5 C35 O6 C36 1.9(2) . . . . ?
C32 C35 O6 C36 -177.45(14) . . . . ?
C1 N1 Zn1 N3 -26.05(16) . . . . ?
C4 N1 Zn1 N3 152.50(12) . . . . ?
C1 N1 Zn1 N4 96.71(15) . . . . ?
C4 N1 Zn1 N4 -84.73(14) . . . . ?
C1 N1 Zn1 N2 -159.56(14) . . . . ?
C4 N1 Zn1 N2 18.99(13) . . . . ?
C19 N3 Zn1 N1 -24.27(16) . . . . ?
C22 N3 Zn1 N1 158.24(12) . . . . ?
C19 N3 Zn1 N4 -162.85(14) . . . . ?
C22 N3 Zn1 N4 19.67(13) . . . . ?
C19 N3 Zn1 N2 93.06(15) . . . . ?
C22 N3 Zn1 N2 -84.42(13) . . . . ?
C27 N4 Zn1 N1 50.38(16) . . . . ?
C24 N4 Zn1 N1 -159.26(11) . . . . ?
C27 N4 Zn1 N3 -177.01(14) . . . . ?
C24 N4 Zn1 N3 -26.65(13) . . . . ?
C27 N4 Zn1 N2 -50.25(14) . . . . ?
C24 N4 Zn1 N2 100.11(12) . . . . ?
C9 N2 Zn1 N1 -178.81(14) . . . . ?
C6 N2 Zn1 N1 -25.55(13) . . . . ?
C9 N2 Zn1 N3 52.12(15) . . . . ?
C6 N2 Zn1 N3 -154.62(11) . . . . ?
C9 N2 Zn1 N4 -49.37(14) . . . . ?
C6 N2 Zn1 N4 103.89(12) . . . . ?
